data_4346730
loop_
_publ_author_name
'Kennedy, Steven R.'
'Goyal, Puja'
'Kozar, Morgan N.'
'Yennawar, Hemant P.'
'Hammes-Schiffer, Sharon'
'Lear, Benjamin J.'

_publ_section_title
;
 Effect of Protonation upon Electronic Coupling in the Mixed Valence and
 Mixed Protonated Complex, [Ni(2,3-pyrazinedithiol)2].
;
_journal_issue 4
_journal_name_full 'Inorganic chemistry'
_journal_page_first 1433
_journal_page_last 1445
_journal_paper_doi 10.1021/acs.inorgchem.5b02035
_journal_volume 55
_journal_year 2016
_chemical_formula_moiety 'C8 H4 N4 Ni S4, C16 H36 N'
_chemical_formula_sum 'C24 H40 N5 Ni S4'
_chemical_formula_weight 585.58
_space_group_IT_number 2
_space_group_name_Hall '-P 1'
_space_group_name_H-M_alt 'P -1'
_symmetry_cell_setting triclinic
_symmetry_space_group_name_H-M 'P -1'
_atom_sites_solution_hydrogens geom
_atom_sites_solution_primary direct
_atom_sites_solution_secondary difmap
_audit_creation_method SHELXL-97
_audit_update_record
;
2015-12-21 # Formatted by publCIF

;
_cell_angle_alpha 72.931(2)
_cell_angle_beta 79.621(2)
_cell_angle_gamma 89.431(2)
_cell_formula_units_Z 2
_cell_length_a 9.8856(13)
_cell_length_b 10.1476(13)
_cell_length_c 15.386(2)
_cell_measurement_reflns_used 2993
_cell_measurement_temperature 298(2)
_cell_measurement_theta_max 28.104
_cell_measurement_theta_min 2.299
_cell_volume 1449.8(3)
_computing_cell_refinement 'SAINT (Bruker, 2001)'
_computing_data_collection 'SMART (Bruker, 2001)'
_computing_data_reduction 'SAINT (Bruker, 2001)'
_computing_molecular_graphics 'SHELXTL (Sheldrick, 2008)'
_computing_publication_material 'SHELXTL (Sheldrick, 2008)'
_computing_structure_refinement 'SHELXL-97 (Sheldrick, 1997)'
_computing_structure_solution 'SHELXS-97 (Sheldrick, 1990)'
_diffrn_ambient_temperature 298(2)
_diffrn_measured_fraction_theta_full 0.973
_diffrn_measured_fraction_theta_max 0.973
_diffrn_measurement_device_type 'CCD area detector'
_diffrn_measurement_method 'phi and omega scans'
_diffrn_radiation_monochromator graphite
_diffrn_radiation_source 'fine-focus sealed tube'
_diffrn_radiation_type MoK\a
_diffrn_radiation_wavelength 0.71073
_diffrn_reflns_av_R_equivalents 0.0328
_diffrn_reflns_av_sigmaI/netI 0.0617
_diffrn_reflns_limit_h_max 13
_diffrn_reflns_limit_h_min -13
_diffrn_reflns_limit_k_max 13
_diffrn_reflns_limit_k_min -12
_diffrn_reflns_limit_l_max 20
_diffrn_reflns_limit_l_min -20
_diffrn_reflns_number 13550
_diffrn_reflns_theta_full 28.28
_diffrn_reflns_theta_max 28.28
_diffrn_reflns_theta_min 2.10
_exptl_absorpt_coefficient_mu 0.979
_exptl_absorpt_correction_T_max 0.9903
_exptl_absorpt_correction_T_min 0.7644
_exptl_absorpt_correction_type multi-scan
_exptl_absorpt_process_details SADABS
_exptl_crystal_colour brown
_exptl_crystal_density_diffrn 1.341
_exptl_crystal_density_method 'not measured'
_exptl_crystal_description needle
_exptl_crystal_F_000 622
_exptl_crystal_size_max 0.29
_exptl_crystal_size_mid 0.03
_exptl_crystal_size_min 0.01
_refine_diff_density_max 0.743
_refine_diff_density_min -0.345
_refine_diff_density_rms 0.073
_refine_ls_extinction_method none
_refine_ls_goodness_of_fit_ref 1.031
_refine_ls_hydrogen_treatment noref
_refine_ls_matrix_type full
_refine_ls_number_parameters 314
_refine_ls_number_reflns 7006
_refine_ls_number_restraints 0
_refine_ls_restrained_S_all 1.031
_refine_ls_R_factor_all 0.0943
_refine_ls_R_factor_gt 0.0605
_refine_ls_shift/su_max 0.000
_refine_ls_shift/su_mean 0.000
_refine_ls_structure_factor_coef Fsqd
_refine_ls_weighting_details 'calc w=1/[\s^2^(Fo^2^)+(0.0633P)^2^+0.1687P] where P=(Fo^2^+2Fc^2^)/3'
_refine_ls_weighting_scheme calc
_refine_ls_wR_factor_gt 0.1248
_refine_ls_wR_factor_ref 0.1387
_reflns_number_gt 4784
_reflns_number_total 7006
_reflns_threshold_expression >2sigma(I)
_cod_data_source_file ic5b02035_si_003.cif
_cod_data_source_block srk11s
_cod_original_sg_symbol_H-M P-1
_cod_database_code 4346730

loop_
_symmetry_equiv_pos_as_xyz
'x, y, z'
'-x, -y, -z'

loop_
_atom_site_label
_atom_site_type_symbol
_atom_site_fract_x
_atom_site_fract_y
_atom_site_fract_z
_atom_site_U_iso_or_equiv
_atom_site_adp_type
_atom_site_occupancy
_atom_site_symmetry_multiplicity
_atom_site_calc_flag
_atom_site_refinement_flags
C1 C 0.8117(3) 0.7173(4) 0.4001(2) 0.0443(8) Uani 1 1 d .
C2 C 0.7224(3) 0.6000(4) 0.4496(2) 0.0413(8) Uani 1 1 d .
C3 C 0.5448(4) 0.7229(4) 0.3910(3) 0.0611(11) Uani 1 1 d .
H3 H 0.4520 0.7291 0.3872 0.073 Uiso 1 1 calc R
C4 C 0.6341(4) 0.8320(4) 0.3413(3) 0.0636(11) Uani 1 1 d .
H4 H 0.6007 0.9097 0.3035 0.076 Uiso 1 1 calc R
C5 C 0.4192(3) 0.8039(3) -0.0354(2) 0.0348(7) Uani 1 1 d .
C6 C 0.3163(4) 1.0130(3) -0.0791(2) 0.0485(9) Uani 1 1 d .
H6 H 0.3117 1.1059 -0.0823 0.058 Uiso 1 1 calc R
C7 C 0.6831(3) 0.2549(3) 0.0700(2) 0.0375(7) Uani 1 1 d .
C8 C 0.7749(4) 0.0449(4) 0.1145(3) 0.0518(9) Uani 1 1 d .
H8 H 0.8394 -0.0107 0.1430 0.062 Uiso 1 1 calc R
C9 C -0.0100(4) 0.4262(4) 0.1920(3) 0.0534(9) Uani 1 1 d .
H10A H -0.0848 0.3896 0.1716 0.064 Uiso 1 1 calc R
H10B H 0.0600 0.4666 0.1378 0.064 Uiso 1 1 calc R
C10 C -0.0644(5) 0.5404(4) 0.2326(3) 0.0757(13) Uani 1 1 d .
H11A H -0.1346 0.5015 0.2870 0.091 Uiso 1 1 calc R
H11B H 0.0100 0.5799 0.2517 0.091 Uiso 1 1 calc R
C11 C -0.1247(5) 0.6531(5) 0.1639(3) 0.0827(14) Uani 1 1 d .
H12A H -0.2012 0.6129 0.1473 0.099 Uiso 1 1 calc R
H12B H -0.1613 0.7206 0.1943 0.099 Uiso 1 1 calc R
C12 C -0.0302(7) 0.7244(6) 0.0795(4) 0.133(3) Uani 1 1 d .
H13A H 0.0514 0.7553 0.0948 0.200 Uiso 1 1 calc R
H13B H -0.0736 0.8024 0.0449 0.200 Uiso 1 1 calc R
H13C H -0.0060 0.6626 0.0430 0.200 Uiso 1 1 calc R
C13 C -0.0515(4) 0.2360(4) 0.3447(3) 0.0587(10) Uani 1 1 d .
H14A H -0.0037 0.1662 0.3844 0.070 Uiso 1 1 calc R
H14B H -0.0798 0.3038 0.3768 0.070 Uiso 1 1 calc R
C14 C -0.1769(4) 0.1697(5) 0.3327(3) 0.0701(12) Uani 1 1 d .
H15A H -0.1524 0.0883 0.3135 0.084 Uiso 1 1 calc R
H15B H -0.2171 0.2331 0.2846 0.084 Uiso 1 1 calc R
C15 C -0.2824(5) 0.1285(5) 0.4232(3) 0.0744(13) Uani 1 1 d .
H16A H -0.3090 0.2118 0.4394 0.089 Uiso 1 1 calc R
H16B H -0.3639 0.0886 0.4120 0.089 Uiso 1 1 calc R
C16 C -0.2386(6) 0.0305(6) 0.5037(3) 0.0971(17) Uani 1 1 d .
H17A H -0.1953 -0.0449 0.4857 0.146 Uiso 1 1 calc R
H17B H -0.3175 -0.0040 0.5517 0.146 Uiso 1 1 calc R
H17C H -0.1745 0.0767 0.5263 0.146 Uiso 1 1 calc R
C17 C 0.0967(4) 0.2097(4) 0.1996(2) 0.0486(9) Uani 1 1 d .
H21A H 0.0162 0.1786 0.1818 0.058 Uiso 1 1 calc R
H21B H 0.1576 0.2613 0.1432 0.058 Uiso 1 1 calc R
C18 C 0.1696(4) 0.0837(4) 0.2459(3) 0.0580(10) Uani 1 1 d .
H22A H 0.2542 0.1124 0.2602 0.070 Uiso 1 1 calc R
H22B H 0.1114 0.0317 0.3034 0.070 Uiso 1 1 calc R
C19 C 0.2021(5) -0.0066(4) 0.1831(3) 0.0703(12) Uani 1 1 d .
H23A H 0.2480 0.0501 0.1226 0.084 Uiso 1 1 calc R
H23B H 0.1164 -0.0439 0.1756 0.084 Uiso 1 1 calc R
C20 C 0.2919(5) -0.1248(5) 0.2179(3) 0.0850(15) Uani 1 1 d .
H24A H 0.3803 -0.0889 0.2200 0.127 Uiso 1 1 calc R
H24B H 0.3032 -0.1812 0.1769 0.127 Uiso 1 1 calc R
H24C H 0.2491 -0.1794 0.2788 0.127 Uiso 1 1 calc R
C21 C 0.1692(4) 0.3573(4) 0.2914(3) 0.0556(10) Uani 1 1 d .
H18A H 0.1327 0.4167 0.3284 0.067 Uiso 1 1 calc R
H18B H 0.2047 0.2778 0.3319 0.067 Uiso 1 1 calc R
C22 C 0.2875(4) 0.4345(5) 0.2187(3) 0.0678(12) Uani 1 1 d .
H19A H 0.2542 0.5157 0.1784 0.081 Uiso 1 1 calc R
H19B H 0.3258 0.3762 0.1813 0.081 Uiso 1 1 calc R
C23 C 0.4001(5) 0.4781(5) 0.2622(3) 0.0780(13) Uani 1 1 d .
H23C H 0.4666 0.5399 0.2135 0.094 Uiso 1 1 calc R
H23D H 0.3589 0.5295 0.3036 0.094 Uiso 1 1 calc R
C24 C 0.4733(6) 0.3634(7) 0.3140(4) 0.110(2) Uani 1 1 d .
H24D H 0.4110 0.3084 0.3675 0.165 Uiso 1 1 calc R
H24E H 0.5484 0.3995 0.3333 0.165 Uiso 1 1 calc R
H24F H 0.5083 0.3073 0.2752 0.165 Uiso 1 1 calc R
N1 N 0.7687(3) 0.8300(3) 0.3455(2) 0.0574(8) Uani 1 1 d .
N2 N 0.5879(3) 0.6075(3) 0.4451(2) 0.0511(8) Uani 1 1 d .
N3 N 0.4142(3) 0.9367(3) -0.03889(19) 0.0411(7) Uani 1 1 d .
N4 N 0.7766(3) 0.1790(3) 0.1105(2) 0.0478(7) Uani 1 1 d .
N5 N 0.0507(3) 0.3074(3) 0.25600(19) 0.0445(7) Uani 1 1 d .
Ni1 Ni 1.0000 0.5000 0.5000 0.03932(17) Uani 1 2 d S
Ni2 Ni 0.5000 0.5000 0.0000 0.03594(16) Uani 1 2 d S
S1 S 0.98254(9) 0.70976(10) 0.41383(7) 0.0527(3) Uani 1 1 d .
S2 S 0.78391(9) 0.45105(9) 0.51290(7) 0.0480(2) Uani 1 1 d .
S3 S 0.54574(9) 0.70403(8) 0.00969(7) 0.0457(2) Uani 1 1 d .
S4 S 0.68244(9) 0.42974(9) 0.05778(7) 0.0484(2) Uani 1 1 d .

loop_
_atom_site_aniso_label
_atom_site_aniso_U_11
_atom_site_aniso_U_22
_atom_site_aniso_U_33
_atom_site_aniso_U_23
_atom_site_aniso_U_13
_atom_site_aniso_U_12
C1 0.043(2) 0.048(2) 0.044(2) -0.0187(17) -0.0044(16) -0.0050(16)
C2 0.0364(18) 0.046(2) 0.0420(19) -0.0155(16) -0.0028(15) -0.0056(15)
C3 0.043(2) 0.059(3) 0.073(3) -0.005(2) -0.015(2) -0.0063(19)
C4 0.056(3) 0.058(3) 0.072(3) -0.006(2) -0.019(2) -0.001(2)
C5 0.0416(18) 0.0278(16) 0.0381(17) -0.0131(13) -0.0097(14) 0.0006(13)
C6 0.059(2) 0.0293(18) 0.061(2) -0.0118(16) -0.0236(19) 0.0072(16)
C7 0.0457(19) 0.0342(17) 0.0359(17) -0.0134(14) -0.0110(15) 0.0028(15)
C8 0.060(2) 0.040(2) 0.062(2) -0.0158(18) -0.027(2) 0.0136(17)
C9 0.066(3) 0.046(2) 0.055(2) -0.0196(18) -0.0227(19) 0.0135(19)
C10 0.110(4) 0.059(3) 0.066(3) -0.028(2) -0.023(3) 0.031(3)
C11 0.109(4) 0.058(3) 0.090(4) -0.030(3) -0.028(3) 0.029(3)
C12 0.149(6) 0.068(4) 0.127(5) 0.006(3) 0.057(4) 0.029(4)
C13 0.068(3) 0.062(3) 0.049(2) -0.021(2) -0.010(2) 0.005(2)
C14 0.080(3) 0.065(3) 0.068(3) -0.019(2) -0.021(2) 0.004(2)
C15 0.075(3) 0.075(3) 0.068(3) -0.018(2) -0.004(2) -0.017(3)
C16 0.123(5) 0.099(4) 0.068(3) -0.019(3) -0.024(3) -0.002(3)
C17 0.059(2) 0.048(2) 0.045(2) -0.0199(17) -0.0139(17) 0.0115(18)
C18 0.069(3) 0.055(2) 0.051(2) -0.0147(19) -0.014(2) 0.015(2)
C19 0.081(3) 0.057(3) 0.075(3) -0.022(2) -0.014(2) 0.023(2)
C20 0.086(3) 0.065(3) 0.087(3) -0.011(3) 0.006(3) 0.026(3)
C21 0.065(3) 0.064(3) 0.044(2) -0.0218(19) -0.0174(19) 0.005(2)
C22 0.066(3) 0.084(3) 0.055(2) -0.023(2) -0.010(2) -0.005(2)
C23 0.066(3) 0.097(4) 0.073(3) -0.030(3) -0.009(2) -0.011(3)
C24 0.095(4) 0.142(6) 0.097(4) -0.029(4) -0.039(3) 0.023(4)
N1 0.053(2) 0.0468(19) 0.065(2) -0.0060(16) -0.0104(17) -0.0083(15)
N2 0.0400(17) 0.0519(19) 0.059(2) -0.0118(16) -0.0103(15) -0.0042(14)
N3 0.0510(17) 0.0289(14) 0.0481(16) -0.0148(12) -0.0160(14) 0.0059(12)
N4 0.0578(19) 0.0408(17) 0.0539(18) -0.0182(14) -0.0268(15) 0.0054(14)
N5 0.0536(18) 0.0411(16) 0.0415(16) -0.0148(13) -0.0112(14) 0.0040(14)
Ni1 0.0339(3) 0.0435(4) 0.0421(4) -0.0176(3) -0.0022(3) -0.0077(3)
Ni2 0.0424(3) 0.0267(3) 0.0436(3) -0.0152(3) -0.0126(3) 0.0016(2)
S1 0.0406(5) 0.0475(5) 0.0655(6) -0.0102(5) -0.0087(4) -0.0142(4)
S2 0.0356(5) 0.0440(5) 0.0589(6) -0.0096(4) -0.0036(4) -0.0085(4)
S3 0.0505(5) 0.0303(4) 0.0666(6) -0.0200(4) -0.0282(5) 0.0046(4)
S4 0.0533(6) 0.0350(5) 0.0694(6) -0.0246(4) -0.0288(5) 0.0041(4)

loop_
_atom_type_symbol
_atom_type_description
_atom_type_scat_dispersion_real
_atom_type_scat_dispersion_imag
_atom_type_scat_source
C C 0.0033 0.0016 'International Tables Vol C Tables 4.2.6.8 and 6.1.1.4'
H H 0.0000 0.0000 'International Tables Vol C Tables 4.2.6.8 and 6.1.1.4'
N N 0.0061 0.0033 'International Tables Vol C Tables 4.2.6.8 and 6.1.1.4'
S S 0.1246 0.1234 'International Tables Vol C Tables 4.2.6.8 and 6.1.1.4'
Ni Ni 0.3393 1.1124 'International Tables Vol C Tables 4.2.6.8 and 6.1.1.4'

loop_
_geom_angle_atom_site_label_1
_geom_angle_atom_site_label_2
_geom_angle_atom_site_label_3
_geom_angle
_geom_angle_site_symmetry_1
_geom_angle_site_symmetry_3
N1 C1 C2 122.3(3) . .
N1 C1 S1 119.9(3) . .
C2 C1 S1 117.8(3) . .
N2 C2 C1 118.6(3) . .
N2 C2 S2 120.3(3) . .
C1 C2 S2 121.1(3) . .
N2 C3 C4 121.5(4) . .
N2 C3 H3 119.3 . .
C4 C3 H3 119.3 . .
N1 C4 C3 121.9(4) . .
N1 C4 H4 119.0 . .
C3 C4 H4 119.0 . .
N3 C5 C7 119.0(3) . 2_665
N3 C5 S3 120.9(2) . .
C7 C5 S3 120.2(2) 2_665 .
C8 C6 N3 120.5(3) 2_665 .
C8 C6 H6 119.7 2_665 .
N3 C6 H6 119.7 . .
N4 C7 C5 121.7(3) . 2_665
N4 C7 S4 119.9(2) . .
C5 C7 S4 118.4(2) 2_665 .
N4 C8 C6 123.0(3) . 2_665
N4 C8 H8 118.5 . .
C6 C8 H8 118.5 2_665 .
N5 C9 C10 116.0(3) . .
N5 C9 H10A 108.3 . .
C10 C9 H10A 108.3 . .
N5 C9 H10B 108.3 . .
C10 C9 H10B 108.3 . .
H10A C9 H10B 107.4 . .
C11 C10 C9 112.0(3) . .
C11 C10 H11A 109.2 . .
C9 C10 H11A 109.2 . .
C11 C10 H11B 109.2 . .
C9 C10 H11B 109.2 . .
H11A C10 H11B 107.9 . .
C12 C11 C10 115.7(5) . .
C12 C11 H12A 108.4 . .
C10 C11 H12A 108.4 . .
C12 C11 H12B 108.4 . .
C10 C11 H12B 108.4 . .
H12A C11 H12B 107.4 . .
C11 C12 H13A 109.5 . .
C11 C12 H13B 109.5 . .
H13A C12 H13B 109.5 . .
C11 C12 H13C 109.5 . .
H13A C12 H13C 109.5 . .
H13B C12 H13C 109.5 . .
C14 C13 N5 116.2(3) . .
C14 C13 H14A 108.2 . .
N5 C13 H14A 108.2 . .
C14 C13 H14B 108.2 . .
N5 C13 H14B 108.2 . .
H14A C13 H14B 107.4 . .
C13 C14 C15 110.6(3) . .
C13 C14 H15A 109.5 . .
C15 C14 H15A 109.5 . .
C13 C14 H15B 109.5 . .
C15 C14 H15B 109.5 . .
H15A C14 H15B 108.1 . .
C16 C15 C14 116.7(4) . .
C16 C15 H16A 108.1 . .
C14 C15 H16A 108.1 . .
C16 C15 H16B 108.1 . .
C14 C15 H16B 108.1 . .
H16A C15 H16B 107.3 . .
C15 C16 H17A 109.5 . .
C15 C16 H17B 109.5 . .
H17A C16 H17B 109.5 . .
C15 C16 H17C 109.5 . .
H17A C16 H17C 109.5 . .
H17B C16 H17C 109.5 . .
C18 C17 N5 116.6(3) . .
C18 C17 H21A 108.1 . .
N5 C17 H21A 108.1 . .
C18 C17 H21B 108.1 . .
N5 C17 H21B 108.1 . .
H21A C17 H21B 107.3 . .
C19 C18 C17 110.2(3) . .
C19 C18 H22A 109.6 . .
C17 C18 H22A 109.6 . .
C19 C18 H22B 109.6 . .
C17 C18 H22B 109.6 . .
H22A C18 H22B 108.1 . .
C18 C19 C20 114.0(4) . .
C18 C19 H23A 108.8 . .
C20 C19 H23A 108.8 . .
C18 C19 H23B 108.8 . .
C20 C19 H23B 108.8 . .
H23A C19 H23B 107.7 . .
C19 C20 H24A 109.5 . .
C19 C20 H24B 109.5 . .
H24A C20 H24B 109.5 . .
C19 C20 H24C 109.5 . .
H24A C20 H24C 109.5 . .
H24B C20 H24C 109.5 . .
C22 C21 N5 116.1(3) . .
C22 C21 H18A 108.3 . .
N5 C21 H18A 108.3 . .
C22 C21 H18B 108.3 . .
N5 C21 H18B 108.3 . .
H18A C21 H18B 107.4 . .
C21 C22 C23 111.4(3) . .
C21 C22 H19A 109.4 . .
C23 C22 H19A 109.4 . .
C21 C22 H19B 109.4 . .
C23 C22 H19B 109.4 . .
H19A C22 H19B 108.0 . .
C24 C23 C22 114.6(4) . .
C24 C23 H23C 108.6 . .
C22 C23 H23C 108.6 . .
C24 C23 H23D 108.6 . .
C22 C23 H23D 108.6 . .
H23C C23 H23D 107.6 . .
C23 C24 H24D 109.5 . .
C23 C24 H24E 109.5 . .
H24D C24 H24E 109.5 . .
C23 C24 H24F 109.5 . .
H24D C24 H24F 109.5 . .
H24E C24 H24F 109.5 . .
C1 N1 C4 117.0(3) . .
C3 N2 C2 118.6(3) . .
C5 N3 C6 118.7(3) . .
C7 N4 C8 116.9(3) . .
C9 N5 C17 105.4(2) . .
C9 N5 C21 111.3(3) . .
C17 N5 C21 112.3(3) . .
C9 N5 C13 112.7(3) . .
C17 N5 C13 111.8(3) . .
C21 N5 C13 103.5(3) . .
S2 Ni1 S2 180.0 2_766 .
S2 Ni1 S1 87.87(3) 2_766 .
S2 Ni1 S1 92.13(3) . .
S2 Ni1 S1 92.13(3) 2_766 2_766
S2 Ni1 S1 87.87(3) . 2_766
S1 Ni1 S1 180.000(1) . 2_766
S4 Ni2 S4 180.00(5) . 2_665
S4 Ni2 S3 88.36(3) . .
S4 Ni2 S3 91.64(3) 2_665 .
S4 Ni2 S3 91.64(3) . 2_665
S4 Ni2 S3 88.36(3) 2_665 2_665
S3 Ni2 S3 180.00(5) . 2_665
C1 S1 Ni1 104.49(13) . .
C2 S2 Ni1 104.24(11) . .
C5 S3 Ni2 104.56(10) . .
C7 S4 Ni2 104.99(11) . .

loop_
_geom_bond_atom_site_label_1
_geom_bond_atom_site_label_2
_geom_bond_distance
_geom_bond_site_symmetry_2
C1 N1 1.323(5) .
C1 C2 1.422(5) .
C1 S1 1.737(3) .
C2 N2 1.344(4) .
C2 S2 1.713(4) .
C3 N2 1.338(5) .
C3 C4 1.367(5) .
C3 H3 0.9300 .
C4 N1 1.343(5) .
C4 H4 0.9300 .
C5 N3 1.334(4) .
C5 C7 1.433(4) 2_665
C5 S3 1.717(3) .
C6 C8 1.354(4) 2_665
C6 N3 1.356(4) .
C6 H6 0.9300 .
C7 N4 1.322(4) .
C7 C5 1.433(4) 2_665
C7 S4 1.728(3) .
C8 N4 1.344(4) .
C8 C6 1.354(4) 2_665
C8 H8 0.9300 .
C9 N5 1.511(4) .
C9 C10 1.520(5) .
C9 H10A 0.9700 .
C9 H10B 0.9700 .
C10 C11 1.510(6) .
C10 H11A 0.9700 .
C10 H11B 0.9700 .
C11 C12 1.452(7) .
C11 H12A 0.9700 .
C11 H12B 0.9700 .
C12 H13A 0.9600 .
C12 H13B 0.9600 .
C12 H13C 0.9600 .
C13 C14 1.482(5) .
C13 N5 1.532(5) .
C13 H14A 0.9700 .
C13 H14B 0.9700 .
C14 C15 1.532(6) .
C14 H15A 0.9700 .
C14 H15B 0.9700 .
C15 C16 1.473(6) .
C15 H16A 0.9700 .
C15 H16B 0.9700 .
C16 H17A 0.9600 .
C16 H17B 0.9600 .
C16 H17C 0.9600 .
C17 C18 1.515(5) .
C17 N5 1.516(4) .
C17 H21A 0.9700 .
C17 H21B 0.9700 .
C18 C19 1.509(5) .
C18 H22A 0.9700 .
C18 H22B 0.9700 .
C19 C20 1.513(5) .
C19 H23A 0.9700 .
C19 H23B 0.9700 .
C20 H24A 0.9600 .
C20 H24B 0.9600 .
C20 H24C 0.9600 .
C21 C22 1.505(6) .
C21 N5 1.526(4) .
C21 H18A 0.9700 .
C21 H18B 0.9700 .
C22 C23 1.529(5) .
C22 H19A 0.9700 .
C22 H19B 0.9700 .
C23 C24 1.470(7) .
C23 H23C 0.9700 .
C23 H23D 0.9700 .
C24 H24D 0.9600 .
C24 H24E 0.9600 .
C24 H24F 0.9600 .
Ni1 S2 2.1587(9) 2_766
Ni1 S2 2.1587(9) .
Ni1 S1 2.1765(10) .
Ni1 S1 2.1765(10) 2_766
Ni2 S4 2.1752(9) .
Ni2 S4 2.1752(9) 2_665
Ni2 S3 2.1765(8) .
Ni2 S3 2.1765(8) 2_665

loop_
_geom_torsion_atom_site_label_1
_geom_torsion_atom_site_label_2
_geom_torsion_atom_site_label_3
_geom_torsion_atom_site_label_4
_geom_torsion
_geom_torsion_site_symmetry_1
N1 C1 C2 N2 -4.3(5) .
S1 C1 C2 N2 175.3(2) .
N1 C1 C2 S2 175.1(3) .
S1 C1 C2 S2 -5.3(4) .
N2 C3 C4 N1 -1.3(7) .
N5 C9 C10 C11 -179.2(4) .
C9 C10 C11 C12 -60.7(6) .
N5 C13 C14 C15 -168.6(3) .
C13 C14 C15 C16 -59.9(5) .
N5 C17 C18 C19 177.1(3) .
C17 C18 C19 C20 172.1(4) .
N5 C21 C22 C23 -179.6(3) .
C21 C22 C23 C24 67.6(6) .
C2 C1 N1 C4 2.8(5) .
S1 C1 N1 C4 -176.8(3) .
C3 C4 N1 C1 0.0(6) .
C4 C3 N2 C2 -0.2(6) .
C1 C2 N2 C3 2.9(5) .
S2 C2 N2 C3 -176.5(3) .
C7 C5 N3 C6 -3.1(5) 2_665
S3 C5 N3 C6 176.9(3) .
C8 C6 N3 C5 0.3(5) 2_665
C5 C7 N4 C8 2.5(5) 2_665
S4 C7 N4 C8 -177.4(3) .
C6 C8 N4 C7 0.4(6) 2_665
C10 C9 N5 C17 -179.9(4) .
C10 C9 N5 C21 -57.9(5) .
C10 C9 N5 C13 57.9(4) .
C18 C17 N5 C9 176.7(3) .
C18 C17 N5 C21 55.3(4) .
C18 C17 N5 C13 -60.5(4) .
C22 C21 N5 C9 -58.1(4) .
C22 C21 N5 C17 59.9(4) .
C22 C21 N5 C13 -179.4(4) .
C14 C13 N5 C9 62.6(4) .
C14 C13 N5 C17 -56.0(4) .
C14 C13 N5 C21 -177.1(4) .
N1 C1 S1 Ni1 -175.6(3) .
C2 C1 S1 Ni1 4.8(3) .
S2 Ni1 S1 C1 177.55(12) 2_766
S2 Ni1 S1 C1 -2.45(12) .
S1 Ni1 S1 C1 132(100) 2_766
N2 C2 S2 Ni1 -177.8(2) .
C1 C2 S2 Ni1 2.8(3) .
S2 Ni1 S2 C2 -55(100) 2_766
S1 Ni1 S2 C2 0.26(12) .
S1 Ni1 S2 C2 -179.74(12) 2_766
N3 C5 S3 Ni2 178.9(2) .
C7 C5 S3 Ni2 -1.1(3) 2_665
S4 Ni2 S3 C5 178.33(12) .
S4 Ni2 S3 C5 -1.67(12) 2_665
S3 Ni2 S3 C5 120(100) 2_665
N4 C7 S4 Ni2 -174.8(2) .
C5 C7 S4 Ni2 5.2(3) 2_665
S4 Ni2 S4 C7 -28(100) 2_665
S3 Ni2 S4 C7 176.49(12) .
S3 Ni2 S4 C7 -3.51(12) 2_665
